data_7102312
loop_
_publ_author_name
'Forgan, Ross S.'
'Wood, Peter A.'
'Campbell, John'
'Henderson, David K.'
'McAllister, Fiona E.'
'Parsons, Simon'
'Pidcock, Elna'
'Swart, Ronald M.'
'Tasker, Peter A.'

_publ_section_title
;
 Supramolecular chemistry in metal recovery; H-bond buttressing to tune
 extractant strength
;
_journal_coden_ASTM CHCOFS
_journal_issue 46
_journal_name_full
;
 Chemical Communications (Cambridge, United Kingdom)
;
_journal_page_first 4940
_journal_page_last 4942
_journal_paper_doi 10.1039/b712278k
_journal_year 2007
_chemical_compound_source 'R. Forgan'
_chemical_formula_moiety 'C7 H7 N1 O2'
_chemical_formula_sum 'C7 H7 N O2'
_chemical_formula_weight 137.14
_chemical_melting_point 60.0(10)
_chemical_name_common salicylaldoxime
_chemical_name_systematic '2-hydroxybenzaldehyde oxime'
_space_group_IT_number 14
_symmetry_cell_setting monoclinic
_symmetry_space_group_name_Hall '-P 2yn'
_symmetry_space_group_name_H-M 'P 1 21/n 1'
_atom_sites_solution_hydrogens geom
_atom_sites_solution_primary direct
_audit_creation_date 05-06-13
_audit_creation_method CRYSTALS_ver_12.82
_audit_update_record
;
2007-08-03 # Formatted by publCIF
;
_cell_angle_alpha 90
_cell_angle_beta 112.21(2)
_cell_angle_gamma 90
_cell_formula_units_Z 4
_cell_length_a 10.346(4)
_cell_length_b 5.0294(17)
_cell_length_c 13.478(5)
_cell_measurement_reflns_used 930
_cell_measurement_temperature 273
_cell_measurement_theta_max 25
_cell_measurement_theta_min 3
_cell_volume 649.3(4)
_computing_cell_refinement 'SAINT (Siemens, 1995)'
_computing_data_collection 'SMART (Siemens, 1993)'
_computing_data_reduction 'SAINT (Siemens, 1995)'
_computing_molecular_graphics 'CAMERON (Watkin et al., 1996)'
_computing_publication_material 'CRYSTALS (Betteridge et al., 2003)'
_computing_structure_refinement 'CRYSTALS (Betteridge et al., 2003)'
_computing_structure_solution 'SIR92 (Altomare et al., 1994)'
_diffrn_ambient_temperature 273
_diffrn_measured_fraction_theta_full 0.996
_diffrn_measured_fraction_theta_max 0.986
_diffrn_measurement_device_type 'Bruker SMART Apex CCD'
_diffrn_measurement_method \w
_diffrn_radiation_monochromator graphite
_diffrn_radiation_type 'Mo K\a'
_diffrn_radiation_wavelength 0.71073
_diffrn_reflns_av_R_equivalents 0.047
_diffrn_reflns_limit_h_max 14
_diffrn_reflns_limit_h_min -14
_diffrn_reflns_limit_k_max 7
_diffrn_reflns_limit_k_min -7
_diffrn_reflns_limit_l_max 19
_diffrn_reflns_limit_l_min -18
_diffrn_reflns_number 6424
_diffrn_reflns_theta_full 29.434
_diffrn_reflns_theta_max 30.660
_diffrn_reflns_theta_min 2.136
_diffrn_standards_number 0
_exptl_absorpt_coefficient_mu 0.104
_exptl_absorpt_correction_T_max 0.99
_exptl_absorpt_correction_T_min 0.79
_exptl_absorpt_correction_type multi-scan
_exptl_absorpt_process_details 'SADABS version 2004/1'
_exptl_crystal_colour colourless
_exptl_crystal_density_diffrn 1.403
_exptl_crystal_description block
_exptl_crystal_F_000 288
_exptl_crystal_recrystallization_method 'Recrystallisation by evaporation of hexane/chloroform solution'
_exptl_crystal_size_max 0.26
_exptl_crystal_size_mid 0.10
_exptl_crystal_size_min 0.10
_refine_diff_density_max 0.25
_refine_diff_density_min -0.23
_refine_ls_extinction_method None
_refine_ls_goodness_of_fit_ref 0.9148
_refine_ls_hydrogen_treatment mixed
_refine_ls_matrix_type full
_refine_ls_number_parameters 97
_refine_ls_number_reflns 1982
_refine_ls_number_restraints 84
_refine_ls_R_factor_all 0.1042
_refine_ls_R_factor_gt 0.0564
_refine_ls_shift/su_max 0.000208
_refine_ls_structure_factor_coef Fsqd
_refine_ls_weighting_details
;
w=1/[\s^2^(F^2^) + ( 0.09P)^2^ + 0.04P]
where P=(max(Fo^2^,0) + 2Fc^2^)/3
;
_refine_ls_weighting_scheme calc
_refine_ls_wR_factor_all 0.1745
_refine_ls_wR_factor_gt 0.1419
_refine_ls_wR_factor_ref 0.1745
_reflns_limit_h_max 13
_reflns_limit_h_min -14
_reflns_limit_k_max 7
_reflns_limit_k_min 0
_reflns_limit_l_max 19
_reflns_limit_l_min 0
_reflns_number_gt 1019
_reflns_number_total 1982
_reflns_threshold_expression I>2.00u(I)
_cod_data_source_file b712278k.txt
_cod_data_source_block L1H
_cod_depositor_comments
;
The following automatic conversions were performed:
'_symmetry_cell_setting' value 'Monoclinic' changed to 'monoclinic'
according to '/home/saulius/struct/CIF-dictionaries/cif_core.dic'
dictionary named 'cif_core.dic' version 2.4.1 from 2010-06-29.

Automatic conversion script
Id: cif_fix_enum 1527 2010-12-29 10:47:43Z saulius 

The following automatic conversions were performed:

'_chemical_melting_point' value '59-61' was changed to '60.0(10)' -
the average value was taken and precision was estimated.

Automatic conversion script
Id: cif_fix_values 1646 2011-03-28 12:23:43Z adriana 
;
_cod_original_sg_symbol_H-M 'P 1 21/n 1 '
_cod_original_formula_sum 'C7 H7 N1 O2'
_cod_database_code 7102312

loop_
_symmetry_equiv_pos_as_xyz
x,y,z
-x,-y,-z
-x+1/2,y+1/2,-z+1/2
x+1/2,-y+1/2,z+1/2

loop_
_atom_site_label
_atom_site_type_symbol
_atom_site_fract_x
_atom_site_fract_y
_atom_site_fract_z
_atom_site_U_iso_or_equiv
_atom_site_occupancy
_atom_site_adp_type
_atom_site_refinement_flags_posn
_atom_site_refinement_flags_adp
O1 O 0.73977(12) 1.0210(3) 0.68075(10) 0.0601 1.0000 Uani D U
N2 N 0.68807(13) 0.8699(3) 0.58726(10) 0.0470 1.0000 Uani . U
C3 C 0.77347(16) 0.6962(4) 0.58178(13) 0.0481 1.0000 Uani . U
C4 C 0.74142(16) 0.5191(3) 0.49063(13) 0.0438 1.0000 Uani . U
C5 C 0.61060(16) 0.5212(3) 0.40569(13) 0.0439 1.0000 Uani . U
O5 O 0.50907(12) 0.6917(3) 0.40416(10) 0.0553 1.0000 Uani D U
C6 C 0.58318(18) 0.3443(4) 0.32144(15) 0.0532 1.0000 Uani . U
C7 C 0.6832(2) 0.1697(4) 0.31882(16) 0.0575 1.0000 Uani . U
C8 C 0.81361(19) 0.1673(4) 0.40143(16) 0.0579 1.0000 Uani . U
C9 C 0.84057(17) 0.3388(4) 0.48613(15) 0.0534 1.0000 Uani . U
H3 H 0.8633 0.6823 0.6391 0.0648 1.0000 Uiso R .
H6 H 0.4943 0.3439 0.2669 0.0734 1.0000 Uiso R .
H7 H 0.6697 0.0489 0.2601 0.0812 1.0000 Uiso R .
H8 H 0.8827 0.0422 0.3992 0.0826 1.0000 Uiso R .
H9 H 0.9324 0.3426 0.5430 0.0738 1.0000 Uiso R .
H1 H 0.6780(19) 1.131(4) 0.672(2) 0.1005 1.0000 Uiso D .
H5 H 0.536(2) 0.793(4) 0.4556(14) 0.0949 1.0000 Uiso D .

loop_
_atom_site_aniso_label
_atom_site_aniso_U_11
_atom_site_aniso_U_22
_atom_site_aniso_U_33
_atom_site_aniso_U_23
_atom_site_aniso_U_13
_atom_site_aniso_U_12
O1 0.0568(7) 0.0641(9) 0.0412(7) -0.0110(6) -0.0022(5) 0.0065(6)
N2 0.0465(7) 0.0496(8) 0.0366(7) -0.0030(6) 0.0062(5) -0.0010(6)
C3 0.0415(8) 0.0530(10) 0.0418(8) 0.0031(7) 0.0067(6) 0.0023(7)
C4 0.0423(7) 0.0423(8) 0.0439(8) 0.0068(6) 0.0131(6) -0.0008(6)
C5 0.0424(7) 0.0411(8) 0.0459(9) 0.0038(6) 0.0141(6) 0.0026(6)
O5 0.0449(6) 0.0573(8) 0.0498(7) -0.0092(6) 0.0023(5) 0.0096(5)
C6 0.0531(9) 0.0523(10) 0.0494(9) -0.0034(7) 0.0139(8) -0.0022(7)
C7 0.0697(10) 0.0501(11) 0.0556(10) -0.0016(8) 0.0269(8) 0.0010(8)
C8 0.0613(10) 0.0525(11) 0.0648(11) 0.0084(8) 0.0293(8) 0.0136(9)
C9 0.0478(9) 0.0545(11) 0.0559(10) 0.0094(8) 0.0173(8) 0.0079(8)

loop_
_atom_type_symbol
_atom_type_scat_dispersion_real
_atom_type_scat_dispersion_imag
_atom_type_scat_Cromer_Mann_a1
_atom_type_scat_Cromer_Mann_b1
_atom_type_scat_Cromer_Mann_a2
_atom_type_scat_Cromer_Mann_b2
_atom_type_scat_Cromer_Mann_a3
_atom_type_scat_Cromer_Mann_b3
_atom_type_scat_Cromer_Mann_a4
_atom_type_scat_Cromer_Mann_b4
_atom_type_scat_Cromer_Mann_c
_atom_type_scat_source
C 0.0033 0.0016 2.3100 20.8439 1.0200 10.2075 1.5886 0.5687 0.8650 51.6512 0.2156 'International Tables Vol C 4.2.6.8 and 6.1.1.4'
H 0.0000 0.0000 0.4930 10.5109 0.3229 26.1257 0.1402 3.1424 0.0408 57.7998 0.0030 'International Tables Vol C 4.2.6.8 and 6.1.1.4'
N 0.0061 0.0033 12.2126 0.0057 3.1322 9.8933 2.0125 28.9975 1.1663 0.5826 -11.5290 'International Tables Vol C 4.2.6.8 and 6.1.1.4'
O 0.0106 0.0060 3.0485 13.2771 2.2868 5.7011 1.5463 0.3239 0.8670 32.9089 0.2508 'International Tables Vol C 4.2.6.8 and 6.1.1.4'

loop_
_geom_angle_atom_site_label_1
_geom_angle_atom_site_label_2
_geom_angle_atom_site_label_3
_geom_angle
_geom_angle_publ_flag
N2 O1 H1 103(2) no
O1 N2 C3 113.07(13) yes
N2 C3 C4 122.18(14) yes
N2 C3 H3 119.2 no
C4 C3 H3 118.6 no
C3 C4 C5 121.82(15) yes
C3 C4 C9 120.15(15) yes
C5 C4 C9 118.02(16) yes
C4 C5 O5 121.45(15) yes
C4 C5 C6 119.95(15) yes
O5 C5 C6 118.60(14) yes
C5 O5 H5 111.7(18) no
C5 C6 C7 120.75(17) yes
C5 C6 H6 118.8 no
C7 C6 H6 120.5 no
C6 C7 C8 120.05(18) yes
C6 C7 H7 123.3 no
C8 C7 H7 116.6 no
C7 C8 C9 119.48(16) yes
C7 C8 H8 119.3 no
C9 C8 H8 121.2 no
C4 C9 C8 121.73(17) yes
C4 C9 H9 118.2 no
C8 C9 H9 120.0 no

loop_
_geom_bond_atom_site_label_1
_geom_bond_atom_site_label_2
_geom_bond_distance
_geom_bond_publ_flag
O1 N2 1.3935(18) yes
O1 H1 0.8201(10) no
N2 C3 1.264(2) yes
C3 C4 1.451(2) yes
C3 H3 0.960 no
C4 C5 1.404(2) yes
C4 C9 1.388(2) yes
C5 O5 1.3502(19) yes
C5 C6 1.385(2) yes
O5 H5 0.8200(10) no
C6 C7 1.367(2) yes
C6 H6 0.935 no
C7 C8 1.387(3) yes
C7 H7 0.965 no
C8 C9 1.373(3) yes
C8 H8 0.961 no
C9 H9 0.970 no

loop_
_geom_hbond_atom_site_label_D
_geom_hbond_atom_site_label_H
_geom_hbond_atom_site_label_A
_geom_hbond_distance_DH
_geom_hbond_distance_HA
_geom_hbond_distance_DA
_geom_hbond_angle_DHA
_geom_hbond_site_symmetry_A
_geom_hbond_publ_flag
O1 H1 O5 0.82(2) 2.02(2) 2.793(2) 156(2) 3_676 yes
O5 H5 N2 0.820(19) 1.914(19) 2.621(2) 144(2) . yes
C6 H6 O1 0.9400 2.5400 3.404(3) 154.00 4_464 yes

loop_
_cod_related_entry_id
_cod_related_entry_database
_cod_related_entry_code
1 ChemSpider 10229769
